data_1567345
loop_
_publ_author_name
'Biswas, Sankarsan'
'Banerjee, Sayan'
'Shlain, Milan A.'
'Bardin, Andrey A.'
'Ulijn, Rein V.'
'Nannenga, Brent L.'
'Rappe, Andrew M.'
'Braunschweig, Adam B.'

_publ_section_title
;
 Photomechanochemical control over stereoselectivity in the [2&#xa0;+ 2]
 photodimerization of acenaphthylene.
;
_journal_issue 0
_journal_name_full 'Faraday discussions'
_journal_page_first 266
_journal_page_last 277
_journal_paper_doi 10.1039/d2fd00122e
_journal_volume 241
_journal_year 2023
_chemical_formula_sum 'C24 H16'
_chemical_formula_weight 304.39
_space_group_crystal_system monoclinic
_space_group_IT_number 14
_space_group_name_Hall '-P 2yn'
_space_group_name_H-M_alt 'P 1 21/n 1'
_atom_sites_solution_hydrogens mixed
_audit_block_doi 10.5517/ccdc.csd.cc2brwww
_audit_creation_method SHELXL-2018/3
_audit_update_record
;
2022-04-21 deposited with the CCDC.	2022-07-12 downloaded from the CCDC.
;
_cell_angle_alpha 90.00(3)
_cell_angle_beta 92.22(3)
_cell_angle_gamma 90.00(3)
_cell_formula_units_Z 2
_cell_length_a 7.720(2)
_cell_length_b 4.780(2)
_cell_length_c 19.850(4)
_cell_measurement_temperature 100(2)
_cell_volume 731.9(4)
_computing_structure_refinement 'SHELXL-2018/3 (Sheldrick, 2018)'
_diffrn_ambient_temperature 100(2)
_diffrn_measured_fraction_theta_full 0.947
_diffrn_measured_fraction_theta_max 0.908
_diffrn_measurement_device_type Titan_Krios
_diffrn_radiation_type '300 keV electrons'
_diffrn_radiation_wavelength 0.019687
_diffrn_reflns_av_R_equivalents 0.3186
_diffrn_reflns_av_unetI/netI 0.2345
_diffrn_reflns_Laue_measured_fraction_full 0.947
_diffrn_reflns_Laue_measured_fraction_max 0.908
_diffrn_reflns_limit_h_max 9
_diffrn_reflns_limit_h_min -9
_diffrn_reflns_limit_k_max 5
_diffrn_reflns_limit_k_min -5
_diffrn_reflns_limit_l_max 23
_diffrn_reflns_limit_l_min -23
_diffrn_reflns_number 12893
_diffrn_reflns_point_group_measured_fraction_full 0.947
_diffrn_reflns_point_group_measured_fraction_max 0.908
_diffrn_reflns_theta_full 36.870
_diffrn_reflns_theta_max 38.509
_diffrn_reflns_theta_min 4.040
_exptl_absorpt_coefficient_mu 0.000
_exptl_crystal_density_diffrn 1.381
_exptl_crystal_description Micro/Nanocrystals
_exptl_crystal_F_000 137
_refine_diff_density_max 0.256
_refine_diff_density_min -0.241
_refine_diff_density_rms 0.074
_refine_ls_extinction_method none
_refine_ls_goodness_of_fit_ref 1.376
_refine_ls_hydrogen_treatment mixed
_refine_ls_matrix_type full
_refine_ls_number_parameters 128
_refine_ls_number_reflns 1348
_refine_ls_number_restraints 0
_refine_ls_restrained_S_all 1.376
_refine_ls_R_factor_all 0.2738
_refine_ls_R_factor_gt 0.2174
_refine_ls_shift/su_max 0.000
_refine_ls_shift/su_mean 0.000
_refine_ls_structure_factor_coef Fsqd
_refine_ls_weighting_details 'w=1/[\s^2^(Fo^2^)+(0.2000P)^2^] where P=(Fo^2^+2Fc^2^)/3'
_refine_ls_weighting_scheme calc
_refine_ls_wR_factor_gt 0.4281
_refine_ls_wR_factor_ref 0.4720
_reflns_Friedel_coverage 0.000
_reflns_number_gt 750
_reflns_number_total 1348
_reflns_threshold_expression 'I > 2\s(I)'
_cod_data_source_file d2fd00122e2.cif
_cod_data_source_block CUNY2021
_cod_depositor_comments 'Adding full bibliography for 1567345.cif.'
_cod_original_sg_symbol_H-M 'P 21/n'
_cod_database_code 1567345
_shelx_shelxl_version_number 2018/3
_shelx_space_group_comment
;
The symmetry employed for this shelxl refinement is uniquely defined
by the following loop, which should always be used as a source of
symmetry information in preference to the above space-group names.
They are only intended as comments.
;

loop_
_space_group_symop_operation_xyz
'x, y, z'
'-x+1/2, y+1/2, -z+1/2'
'-x, -y, -z'
'x-1/2, -y-1/2, z-1/2'

loop_
_atom_site_label
_atom_site_type_symbol
_atom_site_fract_x
_atom_site_fract_y
_atom_site_fract_z
_atom_site_U_iso_or_equiv
_atom_site_adp_type
_atom_site_occupancy
_atom_site_site_symmetry_order
_atom_site_calc_flag
_atom_site_refinement_flags_posn
_atom_site_refinement_flags_adp
_atom_site_refinement_flags_occupancy
_atom_site_disorder_assembly
_atom_site_disorder_group
C1 C 0.6381(10) 0.4094(13) 0.3033(5) 0.056(3) Uani 1 1 d . . . . .
H1 H 0.743(6) 0.475(9) 0.262(3) 0.084 Uiso 1 1 d . U . . .
C2 C 0.0699(9) 0.4971(13) 0.3911(5) 0.052(3) Uani 1 1 d . . . . .
C3 C 0.5481(9) 0.1311(12) 0.3940(4) 0.042(2) Uani 1 1 d . . . . .
C4 C 0.3653(7) -0.0401(11) 0.4803(4) 0.040(2) Uani 1 1 d . . . . .
H2 H 0.302418 -0.217164 0.484159 0.049 Uiso 1 1 calc R U . . .
C5 C 0.6750(10) 0.2019(14) 0.3522(5) 0.052(3) Uani 1 1 d . . . . .
H3 H 0.800(6) 0.104(10) 0.358(3) 0.078 Uiso 1 1 d . U . . .
C6 C 0.1802(10) 0.5876(13) 0.3442(5) 0.051(3) Uani 1 1 d . . . . .
H4 H 0.124(7) 0.733(9) 0.302(3) 0.077 Uiso 1 1 d . U . . .
C7 C 0.2750(8) 0.1723(12) 0.4371(5) 0.042(2) Uani 1 1 d . . . . .
C8 C 0.3906(9) 0.2666(11) 0.3890(5) 0.046(2) Uani 1 1 d . . . . .
C9 C 0.5525(8) -0.0702(10) 0.4519(4) 0.035(2) Uani 1 1 d . . . . .
H5 H 0.585397 -0.261740 0.440332 0.042 Uiso 1 1 calc R U . . .
C10 C 0.3472(10) 0.4709(13) 0.3414(5) 0.055(3) Uani 1 1 d . . . . .
C11 C 0.4813(11) 0.5417(14) 0.2978(5) 0.060(3) Uani 1 1 d . . . . .
H6 H 0.463(7) 0.696(12) 0.260(4) 0.090 Uiso 1 1 d . U . . .
C12 C 0.1146(9) 0.2886(12) 0.4372(5) 0.049(3) Uani 1 1 d . . . . .
H7 H 0.004(6) 0.235(8) 0.478(3) 0.074 Uiso 1 1 d . U . . .
H8 H -0.063(8) 0.603(11) 0.386(4) 0.097(15) Uiso 1 1 d . . . . .

loop_
_atom_site_aniso_label
_atom_site_aniso_U_11
_atom_site_aniso_U_22
_atom_site_aniso_U_33
_atom_site_aniso_U_23
_atom_site_aniso_U_13
_atom_site_aniso_U_12
C1 0.065(5) 0.035(3) 0.070(8) 0.006(4) 0.032(5) -0.001(3)
C2 0.048(4) 0.038(3) 0.069(8) 0.008(4) 0.005(5) -0.005(3)
C3 0.050(4) 0.030(3) 0.048(7) 0.002(3) 0.013(4) 0.001(3)
C4 0.034(3) 0.029(3) 0.059(7) 0.010(3) 0.009(4) -0.001(2)
C5 0.054(5) 0.047(3) 0.059(7) -0.007(4) 0.033(5) -0.011(3)
C6 0.052(4) 0.039(3) 0.062(8) 0.004(4) 0.000(5) 0.003(3)
C7 0.039(4) 0.034(3) 0.055(7) 0.005(3) 0.015(4) 0.001(3)
C8 0.042(4) 0.030(3) 0.067(7) -0.004(3) 0.013(4) 0.001(2)
C9 0.048(4) 0.022(2) 0.034(6) 0.005(3) 0.002(4) 0.001(2)
C10 0.063(5) 0.032(3) 0.070(8) 0.007(3) 0.021(5) 0.000(3)
C11 0.077(6) 0.032(3) 0.073(8) 0.004(4) 0.027(5) -0.004(3)
C12 0.044(4) 0.033(3) 0.072(8) -0.001(3) 0.009(5) -0.004(3)

loop_
_atom_type_symbol
_atom_type_description
_atom_type_scat_dispersion_real
_atom_type_scat_dispersion_imag
_atom_type_scat_source
H H 0.0000 0.0000 'International Tables Vol C Tables 4.2.6.8 and 6.1.1.4'
C C 0.0000 0.0000 'International Tables Vol C Tables 4.2.6.8 and 6.1.1.4'

loop_
_geom_angle_atom_site_label_1
_geom_angle_atom_site_label_2
_geom_angle_atom_site_label_3
_geom_angle
_geom_angle_site_symmetry_1
_geom_angle_site_symmetry_3
_geom_angle_publ_flag
C11 C1 C5 122.4(7) . . ?
C6 C2 C12 122.3(6) . . ?
C5 C3 C8 119.8(8) . . ?
C5 C3 C9 129.5(7) . . ?
C8 C3 C9 110.5(6) . . ?
C7 C4 C9 115.7(5) . 3_656 ?
C7 C4 C9 105.8(5) . . ?
C9 C4 C9 89.5(5) 3_656 . ?
C3 C5 C1 117.8(7) . . ?
C2 C6 C10 120.0(8) . . ?
C12 C7 C8 118.2(8) . . ?
C12 C7 C4 133.4(6) . . ?
C8 C7 C4 108.4(5) . . ?
C3 C8 C10 124.6(7) . . ?
C3 C8 C7 112.5(8) . . ?
C10 C8 C7 123.0(7) . . ?
C3 C9 C4 116.2(5) . 3_656 ?
C3 C9 C4 102.8(5) . . ?
C4 C9 C4 90.5(5) 3_656 . ?
C8 C10 C6 116.7(7) . . ?
C8 C10 C11 114.9(7) . . ?
C6 C10 C11 128.4(9) . . ?
C1 C11 C10 120.4(9) . . ?
C7 C12 C2 119.8(7) . . ?

loop_
_geom_bond_atom_site_label_1
_geom_bond_atom_site_label_2
_geom_bond_distance
_geom_bond_site_symmetry_2
_geom_bond_publ_flag
C1 C11 1.367(11) . ?
C1 C5 1.409(12) . ?
C2 C6 1.357(11) . ?
C2 C12 1.387(11) . ?
C3 C5 1.351(9) . ?
C3 C8 1.378(9) . ?
C3 C9 1.499(10) . ?
C4 C7 1.486(10) . ?
C4 C9 1.557(11) 3_656 ?
C4 C9 1.578(8) . ?
C6 C10 1.408(10) . ?
C7 C12 1.357(9) . ?
C7 C8 1.406(9) . ?
C8 C10 1.390(12) . ?
C10 C11 1.417(11) . ?
